data_1568943
loop_
_publ_author_name
'Yuvaraj, K.'
'Mullins, Jeremy C.'
'Rajeshkumar, Thayalan'
'Douair, Iskander'
'Maron, Laurent'
'Jones, Cameron'

_publ_section_title
;
 Molybdenum carbonyl assisted reductive tetramerization of CO by activated
 magnesium(i) compounds: squarate dianion <i>vs.</i> metallo-ketene
 formation.
;
_journal_issue 19
_journal_name_full 'Chemical science'
_journal_page_first 5188
_journal_page_last 5195
_journal_paper_doi 10.1039/d3sc01487h
_journal_volume 14
_journal_year 2023
_chemical_formula_sum 'C81 H102 Mg2 Mo N6 O9'
_chemical_formula_weight 1448.24
_space_group_crystal_system monoclinic
_space_group_IT_number 14
_space_group_name_Hall '-P 2yn'
_space_group_name_H-M_alt 'P 1 21/n 1'
_atom_sites_solution_hydrogens geom
_audit_creation_method SHELXL-2016/6
_audit_update_record
;
2023-03-21 deposited with the CCDC.	2023-04-24 downloaded from the CCDC.
;
_cell_angle_alpha 90
_cell_angle_beta 113.04(3)
_cell_angle_gamma 90
_cell_formula_units_Z 4
_cell_length_a 13.040(3)
_cell_length_b 48.660(10)
_cell_length_c 13.390(3)
_cell_measurement_reflns_used 15187
_cell_measurement_temperature 100(2)
_cell_measurement_theta_max 25.99
_cell_measurement_theta_min 2.92
_cell_volume 7819(3)
_computing_cell_refinement 'XDS (Kabsch, 1993)'
_computing_data_collection 'Blu-Ice (McPhillips, 2002)'
_computing_data_reduction 'XDS (Kabsch, 1993)'
_computing_molecular_graphics X-Seed
_computing_publication_material CifTAB
_computing_structure_refinement 'SHELXL-2016/6 (Sheldrick, 2016)'
_computing_structure_solution 'SHELXT 2014/5 (Sheldrick, 2014)'
_diffrn_ambient_temperature 100(2)
_diffrn_measured_fraction_theta_full 0.997
_diffrn_measured_fraction_theta_max 0.990
_diffrn_measurement_device_type 'ADSC Quantum 210r'
_diffrn_radiation_type Synchrotron
_diffrn_radiation_wavelength 0.7109
_diffrn_reflns_av_R_equivalents 0.0869
_diffrn_reflns_av_unetI/netI 0.0210
_diffrn_reflns_Laue_measured_fraction_full 0.997
_diffrn_reflns_Laue_measured_fraction_max 0.990
_diffrn_reflns_limit_h_max 15
_diffrn_reflns_limit_h_min -15
_diffrn_reflns_limit_k_max 60
_diffrn_reflns_limit_k_min -60
_diffrn_reflns_limit_l_max 16
_diffrn_reflns_limit_l_min -16
_diffrn_reflns_number 542177
_diffrn_reflns_point_group_measured_fraction_full 0.997
_diffrn_reflns_point_group_measured_fraction_max 0.990
_diffrn_reflns_theta_full 25.248
_diffrn_reflns_theta_max 25.999
_diffrn_reflns_theta_min 2.918
_diffrn_source 'Australian Synchrotron'
_exptl_absorpt_coefficient_mu 0.242
_exptl_absorpt_correction_T_max 0.9917
_exptl_absorpt_correction_T_min 0.9824
_exptl_absorpt_correction_type multi-scan
_exptl_absorpt_process_details XDS
_exptl_crystal_colour orange
_exptl_crystal_density_diffrn 1.230
_exptl_crystal_description block
_exptl_crystal_F_000 3072
_exptl_crystal_size_max 0.050
_exptl_crystal_size_mid 0.041
_exptl_crystal_size_min 0.035
_refine_diff_density_max 0.553
_refine_diff_density_min -0.742
_refine_diff_density_rms 0.047
_refine_ls_extinction_method none
_refine_ls_goodness_of_fit_ref 1.033
_refine_ls_hydrogen_treatment constr
_refine_ls_matrix_type full
_refine_ls_number_parameters 917
_refine_ls_number_reflns 15187
_refine_ls_number_restraints 0
_refine_ls_restrained_S_all 1.033
_refine_ls_R_factor_all 0.0625
_refine_ls_R_factor_gt 0.0451
_refine_ls_shift/su_max 0.003
_refine_ls_shift/su_mean 0.000
_refine_ls_structure_factor_coef Fsqd
_refine_ls_weighting_details 'w=1/[\s^2^(Fo^2^)+(0.0654P)^2^+3.6312P] where P=(Fo^2^+2Fc^2^)/3'
_refine_ls_weighting_scheme calc
_refine_ls_wR_factor_gt 0.1157
_refine_ls_wR_factor_ref 0.1256
_reflns_Friedel_coverage 0.000
_reflns_number_gt 11800
_reflns_number_total 15187
_reflns_threshold_expression 'I > 2\s(I)'
_cod_data_source_file d3sc01487h2.cif
_cod_data_source_block Cj1565
_cod_depositor_comments 'Adding full bibliography for 1568937--1568943.cif.'
_cod_original_sg_symbol_H-M 'P 21/n'
_cod_database_code 1568943
_shelx_shelxl_version_number 2016/6
_shelx_space_group_comment
;
The symmetry employed for this shelxl refinement is uniquely defined
by the following loop, which should always be used as a source of
symmetry information in preference to the above space-group names.
They are only intended as comments.
;
_shelx_estimated_absorpt_t_min 0.988
_shelx_estimated_absorpt_t_max 0.992

loop_
_space_group_symop_operation_xyz
'x, y, z'
'-x+1/2, y+1/2, -z+1/2'
'-x, -y, -z'
'x-1/2, -y-1/2, z-1/2'

loop_
_atom_site_label
_atom_site_type_symbol
_atom_site_fract_x
_atom_site_fract_y
_atom_site_fract_z
_atom_site_U_iso_or_equiv
_atom_site_adp_type
_atom_site_occupancy
_atom_site_site_symmetry_order
_atom_site_calc_flag
_atom_site_refinement_flags_posn
_atom_site_refinement_flags_adp
_atom_site_refinement_flags_occupancy
_atom_site_disorder_assembly
_atom_site_disorder_group
Mo1 Mo 0.64233(2) 0.62090(2) 0.60346(2) 0.04732(8) Uani 1 1 d . . . . .
Mg1 Mg 0.11293(7) 0.58663(2) 0.24147(6) 0.04134(18) Uani 1 1 d . . . . .
O1 O 0.23724(14) 0.61095(3) 0.32763(13) 0.0459(4) Uani 1 1 d . . . . .
N1 N -0.04506(18) 0.63188(4) 0.08024(16) 0.0466(5) Uani 1 1 d . . . . .
C1 C 0.2603(2) 0.63492(5) 0.36231(19) 0.0432(5) Uani 1 1 d . . . . .
Mg2 Mg 0.26672(7) 0.69023(2) 0.40539(6) 0.04269(19) Uani 1 1 d . . . . .
O2 O 0.19724(14) 0.65550(3) 0.33159(13) 0.0456(4) Uani 1 1 d . . . . .
N2 N -0.13073(18) 0.61699(4) 0.17523(17) 0.0482(5) Uani 1 1 d . . . . .
C2 C 0.3778(2) 0.64047(5) 0.44989(19) 0.0427(5) Uani 1 1 d . . . . .
O3 O 0.39587(14) 0.66558(3) 0.47784(13) 0.0452(4) Uani 1 1 d . . . . .
N3 N 0.11307(17) 0.55350(4) 0.33519(15) 0.0430(4) Uani 1 1 d . . . . .
C3 C 0.4534(2) 0.61927(5) 0.4914(2) 0.0463(6) Uani 1 1 d . . . . .
O4 O 0.41765(17) 0.57008(4) 0.44386(18) 0.0712(6) Uani 1 1 d . . . . .
N4 N 0.17362(17) 0.56454(4) 0.14639(15) 0.0415(4) Uani 1 1 d . . . . .
C4 C 0.4268(2) 0.59347(6) 0.4606(2) 0.0534(6) Uani 1 1 d . . . . .
O5 O 0.6080(2) 0.61150(5) 0.82411(18) 0.0702(6) Uani 1 1 d . . . . .
N5 N 0.21610(17) 0.71332(4) 0.50382(16) 0.0438(5) Uani 1 1 d . . . . .
C5 C 0.6162(2) 0.61508(6) 0.7435(2) 0.0547(7) Uani 1 1 d . . . . .
O6 O 0.62650(18) 0.68577(4) 0.62987(18) 0.0690(6) Uani 1 1 d . . . . .
N6 N 0.27730(17) 0.72210(4) 0.31301(16) 0.0431(4) Uani 1 1 d . . . . .
C6 C 0.6260(2) 0.66268(6) 0.6155(2) 0.0536(6) Uani 1 1 d . . . . .
O7 O 0.6894(2) 0.62698(5) 0.3889(2) 0.0802(7) Uani 1 1 d . . . . .
C7 C 0.6712(2) 0.62512(6) 0.4653(3) 0.0582(7) Uani 1 1 d . . . . .
O8 O 0.68409(18) 0.55660(4) 0.60173(18) 0.0677(5) Uani 1 1 d . . . . .
C8 C 0.6672(2) 0.57981(6) 0.6006(2) 0.0541(6) Uani 1 1 d . . . . .
O9 O 0.89565(18) 0.63229(5) 0.73589(19) 0.0756(6) Uani 1 1 d . . . . .
C9 C 0.8022(2) 0.62714(6) 0.6878(2) 0.0573(7) Uani 1 1 d . . . . .
C10 C -0.0329(2) 0.61419(5) 0.1631(2) 0.0453(6) Uani 1 1 d . . . . .
C11 C -0.1581(3) 0.60347(6) 0.2595(2) 0.0594(7) Uani 1 1 d . . . . .
H11A H -0.098514 0.590596 0.299937 0.089 Uiso 1 1 calc R U . . .
H11B H -0.228462 0.593439 0.225603 0.089 Uiso 1 1 calc R U . . .
H11C H -0.165612 0.617350 0.309235 0.089 Uiso 1 1 calc R U . . .
C12 C -0.3151(2) 0.64227(7) 0.0987(3) 0.0670(8) Uani 1 1 d . . . . .
H12A H -0.348151 0.656920 0.045531 0.100 Uiso 1 1 calc R U . . .
H12B H -0.308930 0.648425 0.170460 0.100 Uiso 1 1 calc R U . . .
H12C H -0.362414 0.625879 0.077457 0.100 Uiso 1 1 calc R U . . .
C13 C -0.2022(2) 0.63554(5) 0.1025(2) 0.0510(6) Uani 1 1 d . . . . .
C14 C -0.1479(2) 0.64495(5) 0.0413(2) 0.0500(6) Uani 1 1 d . . . . .
C15 C -0.1826(2) 0.66460(6) -0.0506(2) 0.0585(7) Uani 1 1 d . . . . .
H15A H -0.259497 0.670452 -0.067710 0.088 Uiso 1 1 calc R U . . .
H15B H -0.177760 0.655666 -0.114220 0.088 Uiso 1 1 calc R U . . .
H15C H -0.133316 0.680661 -0.030592 0.088 Uiso 1 1 calc R U . . .
C16 C 0.0410(2) 0.63735(5) 0.0385(2) 0.0517(6) Uani 1 1 d . . . . .
H16A H 0.108688 0.627113 0.081380 0.078 Uiso 1 1 calc R U . . .
H16B H 0.057591 0.657070 0.043589 0.078 Uiso 1 1 calc R U . . .
H16C H 0.014470 0.631548 -0.037565 0.078 Uiso 1 1 calc R U . . .
C17 C 0.1962(2) 0.51076(5) 0.4314(2) 0.0512(6) Uani 1 1 d . . . . .
H17A H 0.218773 0.520133 0.501530 0.077 Uiso 1 1 calc R U . . .
H17B H 0.254702 0.497872 0.433351 0.077 Uiso 1 1 calc R U . . .
H17C H 0.126743 0.500664 0.416693 0.077 Uiso 1 1 calc R U . . .
C18 C 0.1781(2) 0.53178(5) 0.34266(19) 0.0438(5) Uani 1 1 d . . . . .
C19 C 0.2316(2) 0.52643(5) 0.27242(19) 0.0440(5) Uani 1 1 d . . . . .
H19 H 0.281290 0.511228 0.291968 0.053 Uiso 1 1 calc R U . . .
C20 C 0.2228(2) 0.54023(5) 0.17692(19) 0.0427(5) Uani 1 1 d . . . . .
C21 C 0.2712(2) 0.52548(5) 0.1061(2) 0.0497(6) Uani 1 1 d . . . . .
H21A H 0.211812 0.521646 0.035158 0.074 Uiso 1 1 calc R U . . .
H21B H 0.305047 0.508155 0.140687 0.074 Uiso 1 1 calc R U . . .
H21C H 0.328070 0.537072 0.096396 0.074 Uiso 1 1 calc R U . . .
C22 C 0.0451(2) 0.55350(5) 0.3979(2) 0.0467(6) Uani 1 1 d . . . . .
C23 C -0.0532(2) 0.53768(5) 0.3623(2) 0.0498(6) Uani 1 1 d . . . . .
C24 C -0.1250(2) 0.54044(6) 0.4160(2) 0.0565(7) Uani 1 1 d . . . . .
H24 H -0.191853 0.530017 0.392518 0.068 Uiso 1 1 calc R U . . .
C25 C -0.1001(3) 0.55826(6) 0.5037(2) 0.0601(7) Uani 1 1 d . . . . .
H25 H -0.150549 0.560244 0.538603 0.072 Uiso 1 1 calc R U . . .
C26 C -0.0023(2) 0.57298(6) 0.5397(2) 0.0559(7) Uani 1 1 d . . . . .
H26 H 0.014545 0.584858 0.600341 0.067 Uiso 1 1 calc R U . . .
C27 C 0.0727(2) 0.57083(5) 0.4888(2) 0.0482(6) Uani 1 1 d . . . . .
C28 C -0.0849(2) 0.51878(5) 0.2640(2) 0.0528(6) Uani 1 1 d . . . . .
H28 H -0.015762 0.515158 0.250671 0.063 Uiso 1 1 calc R U . . .
C29 C -0.1689(3) 0.53284(6) 0.1623(2) 0.0609(7) Uani 1 1 d . . . . .
H29A H -0.236893 0.537185 0.173820 0.091 Uiso 1 1 calc R U . . .
H29B H -0.187188 0.520479 0.099952 0.091 Uiso 1 1 calc R U . . .
H29C H -0.136425 0.549823 0.148330 0.091 Uiso 1 1 calc R U . . .
C30 C -0.1298(3) 0.49085(6) 0.2830(3) 0.0637(8) Uani 1 1 d . . . . .
H30A H -0.077139 0.482770 0.350732 0.095 Uiso 1 1 calc R U . . .
H30B H -0.138638 0.478495 0.222386 0.095 Uiso 1 1 calc R U . . .
H30C H -0.202067 0.493510 0.288077 0.095 Uiso 1 1 calc R U . . .
C31 C 0.1808(2) 0.58693(5) 0.5327(2) 0.0511(6) Uani 1 1 d . . . . .
H31 H 0.217767 0.584714 0.480371 0.061 Uiso 1 1 calc R U . . .
C32 C 0.2603(3) 0.57557(6) 0.6427(2) 0.0626(7) Uani 1 1 d . . . . .
H32A H 0.223960 0.576211 0.694346 0.094 Uiso 1 1 calc R U . . .
H32B H 0.328294 0.586734 0.670240 0.094 Uiso 1 1 calc R U . . .
H32C H 0.279594 0.556513 0.633855 0.094 Uiso 1 1 calc R U . . .
C33 C 0.1601(3) 0.61776(6) 0.5411(2) 0.0592(7) Uani 1 1 d . . . . .
H33A H 0.110258 0.624694 0.469892 0.089 Uiso 1 1 calc R U . . .
H33B H 0.231185 0.627649 0.565219 0.089 Uiso 1 1 calc R U . . .
H33C H 0.125723 0.620614 0.593567 0.089 Uiso 1 1 calc R U . . .
C34 C 0.1659(2) 0.57564(5) 0.04396(19) 0.0440(5) Uani 1 1 d . . . . .
C35 C 0.2516(2) 0.59268(5) 0.0399(2) 0.0487(6) Uani 1 1 d . . . . .
C36 C 0.2374(2) 0.60460(6) -0.0592(2) 0.0551(6) Uani 1 1 d . . . . .
H36 H 0.293903 0.616308 -0.063402 0.066 Uiso 1 1 calc R U . . .
C37 C 0.1430(3) 0.59980(6) -0.1516(2) 0.0583(7) Uani 1 1 d . . . . .
H37 H 0.135212 0.608074 -0.218456 0.070 Uiso 1 1 calc R U . . .
C38 C 0.0602(3) 0.58296(5) -0.1465(2) 0.0541(7) Uani 1 1 d . . . . .
H38 H -0.004106 0.579595 -0.210535 0.065 Uiso 1 1 calc R U . . .
C39 C 0.0687(2) 0.57076(5) -0.0494(2) 0.0477(6) Uani 1 1 d . . . . .
C40 C 0.3568(2) 0.59894(6) 0.1395(2) 0.0551(6) Uani 1 1 d . . . . .
H40 H 0.349683 0.589793 0.203407 0.066 Uiso 1 1 calc R U . . .
C41 C 0.4611(3) 0.58747(7) 0.1280(3) 0.0749(9) Uani 1 1 d . . . . .
H41A H 0.455042 0.567438 0.120364 0.112 Uiso 1 1 calc R U . . .
H41B H 0.527191 0.592207 0.192595 0.112 Uiso 1 1 calc R U . . .
H41C H 0.467863 0.595433 0.063588 0.112 Uiso 1 1 calc R U . . .
C42 C 0.3721(3) 0.62968(6) 0.1632(2) 0.0623(7) Uani 1 1 d . . . . .
H42A H 0.433929 0.632614 0.233313 0.093 Uiso 1 1 calc R U . . .
H42B H 0.303535 0.637357 0.165405 0.093 Uiso 1 1 calc R U . . .
H42C H 0.388585 0.638812 0.105914 0.093 Uiso 1 1 calc R U . . .
C43 C -0.0261(2) 0.55288(5) -0.0477(2) 0.0517(6) Uani 1 1 d . . . . .
H43 H -0.006810 0.546784 0.028887 0.062 Uiso 1 1 calc R U . . .
C44 C -0.1368(2) 0.56861(6) -0.0845(2) 0.0599(7) Uani 1 1 d . . . . .
H44A H -0.128256 0.584565 -0.037216 0.090 Uiso 1 1 calc R U . . .
H44B H -0.194940 0.556496 -0.080196 0.090 Uiso 1 1 calc R U . . .
H44C H -0.157739 0.574819 -0.159501 0.090 Uiso 1 1 calc R U . . .
C45 C -0.0400(3) 0.52718(6) -0.1174(3) 0.0656(8) Uani 1 1 d . . . . .
H45A H -0.059236 0.532583 -0.193067 0.098 Uiso 1 1 calc R U . . .
H45B H -0.099606 0.515695 -0.112490 0.098 Uiso 1 1 calc R U . . .
H45C H 0.029934 0.516781 -0.091252 0.098 Uiso 1 1 calc R U . . .
C46 C 0.1759(2) 0.75700(5) 0.5744(2) 0.0550(7) Uani 1 1 d . . . . .
H46A H 0.094485 0.758455 0.541509 0.083 Uiso 1 1 calc R U . . .
H46B H 0.208680 0.775442 0.584830 0.083 Uiso 1 1 calc R U . . .
H46C H 0.198773 0.747712 0.644700 0.083 Uiso 1 1 calc R U . . .
C47 C 0.2158(2) 0.74063(5) 0.5003(2) 0.0459(6) Uani 1 1 d . . . . .
C48 C 0.2492(2) 0.75631(5) 0.4301(2) 0.0466(6) Uani 1 1 d . . . . .
H48 H 0.252852 0.775557 0.443005 0.056 Uiso 1 1 calc R U . . .
C49 C 0.2780(2) 0.74813(5) 0.3441(2) 0.0444(5) Uani 1 1 d . . . . .
C50 C 0.3127(2) 0.77095(5) 0.2868(2) 0.0496(6) Uani 1 1 d . . . . .
H50A H 0.393006 0.774137 0.323629 0.074 Uiso 1 1 calc R U . . .
H50B H 0.272358 0.787827 0.288538 0.074 Uiso 1 1 calc R U . . .
H50C H 0.295025 0.765644 0.211311 0.074 Uiso 1 1 calc R U . . .
C51 C 0.1783(2) 0.69957(5) 0.5788(2) 0.0453(5) Uani 1 1 d . . . . .
C52 C 0.0630(2) 0.69542(5) 0.5510(2) 0.0493(6) Uani 1 1 d . . . . .
C53 C 0.0299(2) 0.68135(5) 0.6235(2) 0.0548(6) Uani 1 1 d . . . . .
H53 H -0.047280 0.678581 0.606076 0.066 Uiso 1 1 calc R U . . .
C54 C 0.1064(3) 0.67128(6) 0.7203(2) 0.0557(7) Uani 1 1 d . . . . .
H54 H 0.081940 0.661913 0.769174 0.067 Uiso 1 1 calc R U . . .
C55 C 0.2189(2) 0.67491(5) 0.7456(2) 0.0537(6) Uani 1 1 d . . . . .
H55 H 0.271244 0.667485 0.811393 0.064 Uiso 1 1 calc R U . . .
C56 C 0.2575(2) 0.68924(5) 0.6768(2) 0.0474(6) Uani 1 1 d . . . . .
C57 C -0.0246(2) 0.70509(6) 0.4436(2) 0.0572(7) Uani 1 1 d . . . . .
H57 H 0.013153 0.717162 0.407904 0.069 Uiso 1 1 calc R U . . .
C58 C -0.1163(3) 0.72217(7) 0.4600(3) 0.0739(9) Uani 1 1 d . . . . .
H58A H -0.157229 0.710528 0.491482 0.111 Uiso 1 1 calc R U . . .
H58B H -0.167730 0.729321 0.389849 0.111 Uiso 1 1 calc R U . . .
H58C H -0.082124 0.737537 0.509119 0.111 Uiso 1 1 calc R U . . .
C59 C -0.0747(3) 0.68056(7) 0.3684(3) 0.0688(8) Uani 1 1 d . . . . .
H59A H -0.015641 0.670948 0.354294 0.103 Uiso 1 1 calc R U . . .
H59B H -0.131142 0.687128 0.299650 0.103 Uiso 1 1 calc R U . . .
H59C H -0.109246 0.667933 0.403041 0.103 Uiso 1 1 calc R U . . .
C60 C 0.3822(2) 0.69397(6) 0.7096(2) 0.0536(6) Uani 1 1 d . . . . .
H60 H 0.395398 0.696742 0.641551 0.064 Uiso 1 1 calc R U . . .
C61 C 0.4521(3) 0.66955(7) 0.7692(3) 0.0724(9) Uani 1 1 d . . . . .
H61A H 0.530199 0.672696 0.780893 0.109 Uiso 1 1 calc R U . . .
H61B H 0.425131 0.652867 0.725829 0.109 Uiso 1 1 calc R U . . .
H61C H 0.446065 0.667334 0.839488 0.109 Uiso 1 1 calc R U . . .
C62 C 0.4208(3) 0.72008(7) 0.7784(3) 0.0668(8) Uani 1 1 d . . . . .
H62A H 0.402205 0.718701 0.842390 0.100 Uiso 1 1 calc R U . . .
H62B H 0.383204 0.736098 0.735160 0.100 Uiso 1 1 calc R U . . .
H62C H 0.501576 0.722123 0.801529 0.100 Uiso 1 1 calc R U . . .
C63 C 0.2930(2) 0.71593(5) 0.21422(19) 0.0456(6) Uani 1 1 d . . . . .
C64 C 0.4003(2) 0.71143(5) 0.2172(2) 0.0487(6) Uani 1 1 d . . . . .
C65 C 0.4118(3) 0.70369(5) 0.1218(2) 0.0562(7) Uani 1 1 d . . . . .
H65 H 0.484107 0.700660 0.122624 0.067 Uiso 1 1 calc R U . . .
C66 C 0.3201(3) 0.70040(6) 0.0267(2) 0.0614(8) Uani 1 1 d . . . . .
H66 H 0.329276 0.695074 -0.037563 0.074 Uiso 1 1 calc R U . . .
C67 C 0.2152(3) 0.70478(6) 0.0243(2) 0.0578(7) Uani 1 1 d . . . . .
H67 H 0.152640 0.702352 -0.042120 0.069 Uiso 1 1 calc R U . . .
C68 C 0.1979(2) 0.71271(5) 0.1166(2) 0.0504(6) Uani 1 1 d . . . . .
C69 C 0.5047(2) 0.71551(6) 0.3200(2) 0.0519(6) Uani 1 1 d . . . . .
H69 H 0.480466 0.720870 0.379507 0.062 Uiso 1 1 calc R U . . .
C70 C 0.5720(2) 0.68878(6) 0.3542(3) 0.0618(7) Uani 1 1 d . . . . .
H70A H 0.593777 0.682572 0.295718 0.093 Uiso 1 1 calc R U . . .
H70B H 0.526168 0.674634 0.368849 0.093 Uiso 1 1 calc R U . . .
H70C H 0.638854 0.692080 0.419944 0.093 Uiso 1 1 calc R U . . .
C71 C 0.5776(2) 0.73856(6) 0.3070(2) 0.0602(7) Uani 1 1 d . . . . .
H71A H 0.611655 0.732697 0.256967 0.090 Uiso 1 1 calc R U . . .
H71B H 0.636277 0.742884 0.377827 0.090 Uiso 1 1 calc R U . . .
H71C H 0.531862 0.754934 0.277944 0.090 Uiso 1 1 calc R U . . .
C72 C 0.0786(2) 0.71934(5) 0.1017(2) 0.0554(7) Uani 1 1 d . . . . .
H72 H 0.030948 0.712279 0.027892 0.066 Uiso 1 1 calc R U . . .
C73 C 0.0577(3) 0.75024(6) 0.0967(2) 0.0601(7) Uani 1 1 d . . . . .
H73A H 0.095658 0.758187 0.169164 0.090 Uiso 1 1 calc R U . . .
H73B H -0.022574 0.753706 0.071262 0.090 Uiso 1 1 calc R U . . .
H73C H 0.086481 0.758677 0.046446 0.090 Uiso 1 1 calc R U . . .
C74 C 0.0334(2) 0.70577(6) 0.1786(2) 0.0565(7) Uani 1 1 d . . . . .
H74A H 0.062271 0.715373 0.248529 0.085 Uiso 1 1 calc R U . . .
H74B H 0.056931 0.686498 0.189483 0.085 Uiso 1 1 calc R U . . .
H74C H -0.048218 0.706719 0.147336 0.085 Uiso 1 1 calc R U . . .
C75 C 0.4835(3) 0.52760(9) 0.8207(3) 0.0919(12) Uani 1 1 d . . . . .
C76 C 0.5146(3) 0.53365(8) 0.7342(3) 0.0790(10) Uani 1 1 d . . . . .
H76 H 0.543833 0.551251 0.729439 0.095 Uiso 1 1 calc R U . . .
C77 C 0.5028(3) 0.51436(8) 0.6571(3) 0.0816(10) Uani 1 1 d . . . . .
H77 H 0.523727 0.518944 0.598678 0.098 Uiso 1 1 calc R U . . .
C78 C 0.4608(3) 0.48782(9) 0.6602(4) 0.0944(12) Uani 1 1 d . . . . .
H78 H 0.454313 0.474387 0.606600 0.113 Uiso 1 1 calc R U . . .
C79 C 0.4306(3) 0.48263(10) 0.7435(4) 0.1017(14) Uani 1 1 d . . . . .
H79 H 0.400582 0.465034 0.747052 0.122 Uiso 1 1 calc R U . . .
C80 C 0.4405(3) 0.50122(9) 0.8233(4) 0.0851(11) Uani 1 1 d . . . . .
H80 H 0.418275 0.496315 0.880590 0.102 Uiso 1 1 calc R U . . .
C81 C 0.4933(5) 0.54815(10) 0.9015(4) 0.1168(16) Uani 1 1 d . . . . .
H81A H 0.559191 0.559539 0.913901 0.175 Uiso 1 1 calc R U . . .
H81B H 0.500878 0.539132 0.969483 0.175 Uiso 1 1 calc R U . . .
H81C H 0.426593 0.559761 0.876111 0.175 Uiso 1 1 calc R U . . .

loop_
_atom_site_aniso_label
_atom_site_aniso_U_11
_atom_site_aniso_U_22
_atom_site_aniso_U_33
_atom_site_aniso_U_23
_atom_site_aniso_U_13
_atom_site_aniso_U_12
Mo1 0.04632(13) 0.04150(13) 0.04686(13) 0.00071(9) 0.01035(10) 0.00129(9)
Mg1 0.0477(4) 0.0346(4) 0.0368(4) -0.0003(3) 0.0111(3) -0.0004(3)
O1 0.0489(9) 0.0381(9) 0.0428(9) -0.0047(7) 0.0095(7) -0.0018(7)
N1 0.0518(12) 0.0382(10) 0.0437(11) -0.0005(9) 0.0122(10) -0.0001(9)
C1 0.0501(14) 0.0400(13) 0.0378(12) -0.0017(10) 0.0153(11) -0.0015(11)
Mg2 0.0483(5) 0.0350(4) 0.0406(4) -0.0008(3) 0.0128(4) 0.0002(3)
O2 0.0485(9) 0.0373(9) 0.0424(9) 0.0002(7) 0.0087(7) 0.0013(7)
N2 0.0499(12) 0.0399(11) 0.0497(12) 0.0025(9) 0.0138(10) 0.0020(9)
C2 0.0473(13) 0.0425(13) 0.0357(12) -0.0029(10) 0.0134(10) -0.0021(10)
O3 0.0474(9) 0.0363(9) 0.0446(9) -0.0026(7) 0.0099(7) 0.0000(7)
N3 0.0492(11) 0.0374(10) 0.0390(10) 0.0013(8) 0.0135(9) 0.0007(9)
C3 0.0506(14) 0.0395(13) 0.0435(13) -0.0036(10) 0.0127(11) -0.0014(11)
O4 0.0594(12) 0.0410(11) 0.0883(15) -0.0125(10) 0.0019(11) 0.0032(9)
N4 0.0483(11) 0.0356(10) 0.0363(10) -0.0015(8) 0.0119(9) -0.0026(8)
C4 0.0445(14) 0.0499(16) 0.0549(16) -0.0040(12) 0.0078(12) 0.0019(11)
O5 0.0868(16) 0.0666(13) 0.0583(13) 0.0064(10) 0.0296(12) 0.0055(11)
N5 0.0470(11) 0.0390(10) 0.0416(11) -0.0014(8) 0.0131(9) -0.0008(9)
C5 0.0545(16) 0.0459(15) 0.0557(17) -0.0002(12) 0.0128(13) 0.0012(12)
O6 0.0686(13) 0.0434(11) 0.0724(13) -0.0056(9) 0.0030(10) -0.0049(9)
N6 0.0472(11) 0.0380(10) 0.0382(10) -0.0007(8) 0.0103(9) -0.0010(8)
C6 0.0480(15) 0.0517(16) 0.0487(15) 0.0017(12) 0.0055(12) -0.0024(12)
O7 0.0905(17) 0.0880(17) 0.0730(15) 0.0140(12) 0.0437(14) 0.0198(13)
C7 0.0551(16) 0.0579(17) 0.0585(17) 0.0031(13) 0.0187(14) 0.0087(13)
O8 0.0714(13) 0.0482(12) 0.0863(15) 0.0025(10) 0.0340(12) 0.0088(10)
C8 0.0508(15) 0.0519(16) 0.0573(16) 0.0017(12) 0.0187(13) 0.0038(12)
O9 0.0512(12) 0.0756(14) 0.0814(15) 0.0158(12) 0.0056(11) -0.0044(10)
C9 0.0513(16) 0.0519(15) 0.0580(16) 0.0106(13) 0.0099(13) 0.0002(12)
C10 0.0503(14) 0.0370(12) 0.0439(13) -0.0045(10) 0.0135(11) -0.0043(10)
C11 0.0643(18) 0.0576(16) 0.0581(16) 0.0110(13) 0.0258(14) 0.0095(14)
C12 0.0536(16) 0.0611(18) 0.080(2) 0.0151(15) 0.0192(15) 0.0092(14)
C13 0.0497(14) 0.0424(13) 0.0525(15) 0.0002(11) 0.0109(12) -0.0003(11)
C14 0.0541(15) 0.0384(13) 0.0472(14) -0.0013(11) 0.0086(12) 0.0014(11)
C15 0.0618(17) 0.0467(15) 0.0565(16) 0.0084(12) 0.0117(13) 0.0041(12)
C16 0.0607(16) 0.0415(13) 0.0534(15) 0.0037(11) 0.0227(13) 0.0009(12)
C17 0.0597(16) 0.0439(14) 0.0477(14) 0.0081(11) 0.0187(12) 0.0074(12)
C18 0.0476(13) 0.0348(12) 0.0406(13) 0.0000(10) 0.0081(10) -0.0019(10)
C19 0.0464(13) 0.0363(12) 0.0428(13) -0.0008(10) 0.0102(11) 0.0007(10)
C20 0.0430(13) 0.0380(12) 0.0414(12) -0.0049(10) 0.0103(10) -0.0044(10)
C21 0.0578(15) 0.0409(13) 0.0465(14) -0.0026(11) 0.0163(12) 0.0015(11)
C22 0.0548(15) 0.0413(13) 0.0421(13) 0.0086(10) 0.0171(11) 0.0063(11)
C23 0.0547(15) 0.0417(13) 0.0502(14) 0.0093(11) 0.0174(12) 0.0047(11)
C24 0.0563(16) 0.0556(16) 0.0565(16) 0.0140(13) 0.0207(13) 0.0046(12)
C25 0.0644(18) 0.0672(18) 0.0545(16) 0.0125(14) 0.0297(14) 0.0123(15)
C26 0.0665(18) 0.0565(16) 0.0453(14) 0.0043(12) 0.0224(13) 0.0095(13)
C27 0.0598(15) 0.0417(13) 0.0409(13) 0.0073(10) 0.0175(12) 0.0084(11)
C28 0.0537(15) 0.0449(14) 0.0563(15) 0.0015(12) 0.0179(13) -0.0024(12)
C29 0.0708(19) 0.0502(15) 0.0541(16) -0.0020(13) 0.0161(14) -0.0084(14)
C30 0.0597(17) 0.0479(15) 0.077(2) 0.0040(14) 0.0194(15) -0.0050(13)
C31 0.0597(16) 0.0505(14) 0.0409(13) -0.0005(11) 0.0175(12) 0.0040(12)
C32 0.0690(19) 0.0633(18) 0.0466(15) 0.0008(13) 0.0129(14) 0.0042(14)
C33 0.078(2) 0.0504(15) 0.0516(15) -0.0033(12) 0.0276(14) 0.0022(14)
C34 0.0540(14) 0.0366(12) 0.0397(12) -0.0011(10) 0.0164(11) 0.0024(10)
C35 0.0566(15) 0.0438(13) 0.0454(14) 0.0012(11) 0.0194(12) 0.0023(11)
C36 0.0659(17) 0.0488(15) 0.0548(16) 0.0047(12) 0.0280(14) 0.0016(13)
C37 0.082(2) 0.0494(15) 0.0444(15) 0.0041(12) 0.0257(14) 0.0061(14)
C38 0.0707(18) 0.0451(14) 0.0395(13) -0.0019(11) 0.0142(12) 0.0023(13)
C39 0.0596(15) 0.0387(12) 0.0387(13) -0.0029(10) 0.0126(11) 0.0028(11)
C40 0.0543(16) 0.0523(15) 0.0543(15) 0.0068(12) 0.0166(13) -0.0057(12)
C41 0.0578(18) 0.0603(19) 0.099(3) 0.0030(17) 0.0226(17) -0.0042(15)
C42 0.0657(18) 0.0568(16) 0.0586(17) -0.0019(13) 0.0181(14) -0.0075(14)
C43 0.0589(16) 0.0456(14) 0.0418(13) -0.0025(11) 0.0102(12) -0.0057(12)
C44 0.0586(17) 0.0550(16) 0.0552(16) -0.0018(13) 0.0104(13) -0.0046(13)
C45 0.0673(19) 0.0481(16) 0.0688(19) -0.0110(14) 0.0129(15) -0.0080(14)
C46 0.0634(17) 0.0443(14) 0.0612(16) -0.0074(12) 0.0285(14) -0.0021(12)
C47 0.0442(13) 0.0423(13) 0.0463(14) -0.0032(10) 0.0123(11) 0.0001(10)
C48 0.0503(14) 0.0351(12) 0.0475(14) -0.0013(10) 0.0114(11) -0.0013(10)
C49 0.0418(13) 0.0400(13) 0.0428(13) 0.0025(10) 0.0070(10) -0.0009(10)
C50 0.0575(15) 0.0402(13) 0.0439(13) 0.0004(11) 0.0120(12) -0.0027(11)
C51 0.0541(14) 0.0389(12) 0.0422(13) -0.0041(10) 0.0182(11) 0.0000(11)
C52 0.0529(15) 0.0405(13) 0.0526(15) -0.0026(11) 0.0188(12) -0.0011(11)
C53 0.0572(16) 0.0478(14) 0.0603(17) -0.0046(12) 0.0241(14) -0.0056(12)
C54 0.0705(18) 0.0472(15) 0.0539(16) -0.0055(12) 0.0293(14) -0.0078(13)
C55 0.0680(18) 0.0473(14) 0.0416(14) -0.0042(11) 0.0170(13) -0.0021(12)
C56 0.0557(15) 0.0416(13) 0.0439(13) -0.0082(10) 0.0184(12) -0.0022(11)
C57 0.0479(15) 0.0562(16) 0.0636(17) 0.0073(13) 0.0174(13) 0.0010(12)
C58 0.0570(18) 0.069(2) 0.094(2) 0.0164(18) 0.0276(17) 0.0101(15)
C59 0.0629(18) 0.070(2) 0.0609(18) 0.0033(15) 0.0105(15) -0.0117(15)
C60 0.0549(15) 0.0594(16) 0.0422(14) -0.0016(12) 0.0145(12) -0.0014(12)
C61 0.0597(18) 0.077(2) 0.0662(19) 0.0040(16) 0.0096(15) 0.0095(16)
C62 0.0622(18) 0.071(2) 0.0629(18) -0.0112(15) 0.0201(15) -0.0160(15)
C63 0.0570(15) 0.0347(12) 0.0401(13) 0.0019(10) 0.0137(11) -0.0031(10)
C64 0.0608(16) 0.0383(12) 0.0444(13) 0.0000(10) 0.0177(12) -0.0038(11)
C65 0.0740(19) 0.0478(15) 0.0492(15) -0.0033(12) 0.0268(14) -0.0024(13)
C66 0.089(2) 0.0517(16) 0.0431(15) -0.0067(12) 0.0260(15) -0.0115(15)
C67 0.076(2) 0.0470(15) 0.0397(14) -0.0014(11) 0.0116(13) -0.0087(13)
C68 0.0595(16) 0.0392(13) 0.0433(14) 0.0027(10) 0.0100(12) -0.0040(11)
C69 0.0510(15) 0.0578(16) 0.0453(14) -0.0005(12) 0.0170(12) -0.0027(12)
C70 0.0559(17) 0.0606(17) 0.0643(18) 0.0096(14) 0.0185(14) 0.0015(13)
C71 0.0590(17) 0.0565(16) 0.0617(17) -0.0010(13) 0.0201(14) -0.0039(13)
C72 0.0599(17) 0.0486(15) 0.0442(14) 0.0000(11) 0.0057(12) -0.0015(12)
C73 0.0619(17) 0.0507(15) 0.0557(16) 0.0025(13) 0.0100(14) 0.0034(13)
C74 0.0585(16) 0.0512(15) 0.0513(15) 0.0033(12) 0.0121(13) -0.0011(13)
C75 0.085(3) 0.096(3) 0.090(3) 0.024(2) 0.029(2) 0.036(2)
C76 0.080(2) 0.079(2) 0.085(2) 0.027(2) 0.040(2) 0.0197(18)
C77 0.072(2) 0.073(2) 0.096(3) 0.017(2) 0.028(2) 0.0134(18)
C78 0.060(2) 0.104(3) 0.102(3) 0.026(2) 0.013(2) 0.013(2)
C79 0.065(2) 0.100(3) 0.115(4) 0.028(3) 0.008(2) 0.008(2)
C80 0.059(2) 0.103(3) 0.091(3) 0.042(2) 0.0277(19) 0.0149(19)
C81 0.140(4) 0.113(4) 0.098(3) 0.016(3) 0.046(3) 0.033(3)

loop_
_atom_type_symbol
_atom_type_description
_atom_type_scat_dispersion_real
_atom_type_scat_dispersion_imag
_atom_type_scat_source
C C 0.0033 0.0016 'International Tables Vol C Tables 4.2.6.8 and 6.1.1.4'
H H 0.0000 0.0000 'International Tables Vol C Tables 4.2.6.8 and 6.1.1.4'
N N 0.0061 0.0033 'International Tables Vol C Tables 4.2.6.8 and 6.1.1.4'
O O 0.0106 0.0060 'International Tables Vol C Tables 4.2.6.8 and 6.1.1.4'
Mg Mg 0.0486 0.0363 'International Tables Vol C Tables 4.2.6.8 and 6.1.1.4'
Mo Mo -1.6832 0.6857 'International Tables Vol C Tables 4.2.6.8 and 6.1.1.4'

loop_
_geom_angle_atom_site_label_1
_geom_angle_atom_site_label_2
_geom_angle_atom_site_label_3
_geom_angle
_geom_angle_site_symmetry_1
_geom_angle_site_symmetry_3
_geom_angle_publ_flag
C9 Mo1 C8 91.24(11) . . ?
C9 Mo1 C7 88.55(13) . . ?
C8 Mo1 C7 89.71(11) . . ?
C9 Mo1 C5 90.83(12) . . ?
C8 Mo1 C5 88.05(11) . . ?
C7 Mo1 C5 177.66(11) . . ?
C9 Mo1 C6 85.49(11) . . ?
C8 Mo1 C6 176.32(11) . . ?
C7 Mo1 C6 91.90(12) . . ?
C5 Mo1 C6 90.30(11) . . ?
C9 Mo1 C3 171.99(10) . . ?
C8 Mo1 C3 95.22(10) . . ?
C7 Mo1 C3 86.76(11) . . ?
C5 Mo1 C3 94.10(11) . . ?
C6 Mo1 C3 88.18(9) . . ?
O1 Mg1 N3 108.12(8) . . ?
O1 Mg1 N4 104.44(9) . . ?
N3 Mg1 N4 93.45(8) . . ?
O1 Mg1 C10 105.59(9) . . ?
N3 Mg1 C10 124.10(10) . . ?
N4 Mg1 C10 119.34(9) . . ?
C1 O1 Mg1 143.25(17) . . ?
C10 N1 C14 112.5(2) . . ?
C10 N1 C16 124.3(2) . . ?
C14 N1 C16 123.1(2) . . ?
O1 C1 O2 126.2(2) . . ?
O1 C1 C2 117.9(2) . . ?
O2 C1 C2 115.8(2) . . ?
O3 Mg2 O2 82.17(8) . . ?
O3 Mg2 N6 120.98(9) . . ?
O2 Mg2 N6 118.35(8) . . ?
O3 Mg2 N5 116.54(8) . . ?
O2 Mg2 N5 126.36(9) . . ?
N6 Mg2 N5 95.17(9) . . ?
C1 O2 Mg2 113.68(15) . . ?
C10 N2 C13 112.8(2) . . ?
C10 N2 C11 124.9(2) . . ?
C13 N2 C11 122.2(2) . . ?
O3 C2 C3 125.2(2) . . ?
O3 C2 C1 113.9(2) . . ?
C3 C2 C1 120.9(2) . . ?
C2 O3 Mg2 114.38(15) . . ?
C18 N3 C22 118.3(2) . . ?
C18 N3 Mg1 121.24(17) . . ?
C22 N3 Mg1 120.37(15) . . ?
C4 C3 C2 121.5(2) . . ?
C4 C3 Mo1 108.32(18) . . ?
C2 C3 Mo1 129.80(18) . . ?
C20 N4 C34 118.1(2) . . ?
C20 N4 Mg1 122.18(16) . . ?
C34 N4 Mg1 119.70(15) . . ?
O4 C4 C3 170.8(3) . . ?
C47 N5 C51 119.4(2) . . ?
C47 N5 Mg2 121.88(17) . . ?
C51 N5 Mg2 118.77(15) . . ?
O5 C5 Mo1 176.1(3) . . ?
C49 N6 C63 119.8(2) . . ?
C49 N6 Mg2 122.12(17) . . ?
C63 N6 Mg2 117.90(15) . . ?
O6 C6 Mo1 173.6(2) . . ?
O7 C7 Mo1 178.3(3) . . ?
O8 C8 Mo1 178.0(3) . . ?
O9 C9 Mo1 176.3(2) . . ?
N2 C10 N1 102.6(2) . . ?
N2 C10 Mg1 132.44(18) . . ?
N1 C10 Mg1 124.76(19) . . ?
N2 C11 H11A 109.5 . . ?
N2 C11 H11B 109.5 . . ?
H11A C11 H11B 109.5 . . ?
N2 C11 H11C 109.5 . . ?
H11A C11 H11C 109.5 . . ?
H11B C11 H11C 109.5 . . ?
C13 C12 H12A 109.5 . . ?
C13 C12 H12B 109.5 . . ?
H12A C12 H12B 109.5 . . ?
C13 C12 H12C 109.5 . . ?
H12A C12 H12C 109.5 . . ?
H12B C12 H12C 109.5 . . ?
C14 C13 N2 106.1(2) . . ?
C14 C13 C12 130.4(3) . . ?
N2 C13 C12 123.5(3) . . ?
C13 C14 N1 106.0(2) . . ?
C13 C14 C15 131.1(3) . . ?
N1 C14 C15 122.9(3) . . ?
C14 C15 H15A 109.5 . . ?
C14 C15 H15B 109.5 . . ?
H15A C15 H15B 109.5 . . ?
C14 C15 H15C 109.5 . . ?
H15A C15 H15C 109.5 . . ?
H15B C15 H15C 109.5 . . ?
N1 C16 H16A 109.5 . . ?
N1 C16 H16B 109.5 . . ?
H16A C16 H16B 109.5 . . ?
N1 C16 H16C 109.5 . . ?
H16A C16 H16C 109.5 . . ?
H16B C16 H16C 109.5 . . ?
C18 C17 H17A 109.5 . . ?
C18 C17 H17B 109.5 . . ?
H17A C17 H17B 109.5 . . ?
C18 C17 H17C 109.5 . . ?
H17A C17 H17C 109.5 . . ?
H17B C17 H17C 109.5 . . ?
N3 C18 C19 124.6(2) . . ?
N3 C18 C17 119.5(2) . . ?
C19 C18 C17 115.9(2) . . ?
C18 C19 C20 129.6(2) . . ?
C18 C19 H19 115.2 . . ?
C20 C19 H19 115.2 . . ?
N4 C20 C19 124.1(2) . . ?
N4 C20 C21 119.9(2) . . ?
C19 C20 C21 116.0(2) . . ?
C20 C21 H21A 109.5 . . ?
C20 C21 H21B 109.5 . . ?
H21A C21 H21B 109.5 . . ?
C20 C21 H21C 109.5 . . ?
H21A C21 H21C 109.5 . . ?
H21B C21 H21C 109.5 . . ?
C27 C22 C23 120.7(2) . . ?
C27 C22 N3 119.8(2) . . ?
C23 C22 N3 119.3(2) . . ?
C24 C23 C22 118.7(3) . . ?
C24 C23 C28 119.6(2) . . ?
C22 C23 C28 121.6(2) . . ?
C25 C24 C23 120.9(3) . . ?
C25 C24 H24 119.5 . . ?
C23 C24 H24 119.5 . . ?
C26 C25 C24 119.9(3) . . ?
C26 C25 H25 120.0 . . ?
C24 C25 H25 120.0 . . ?
C25 C26 C27 121.3(3) . . ?
C25 C26 H26 119.3 . . ?
C27 C26 H26 119.3 . . ?
C26 C27 C22 118.4(3) . . ?
C26 C27 C31 119.6(2) . . ?
C22 C27 C31 122.0(2) . . ?
C23 C28 C29 110.8(2) . . ?
C23 C28 C30 112.4(2) . . ?
C29 C28 C30 110.8(2) . . ?
C23 C28 H28 107.5 . . ?
C29 C28 H28 107.5 . . ?
C30 C28 H28 107.5 . . ?
C28 C29 H29A 109.5 . . ?
C28 C29 H29B 109.5 . . ?
H29A C29 H29B 109.5 . . ?
C28 C29 H29C 109.5 . . ?
H29A C29 H29C 109.5 . . ?
H29B C29 H29C 109.5 . . ?
C28 C30 H30A 109.5 . . ?
C28 C30 H30B 109.5 . . ?
H30A C30 H30B 109.5 . . ?
C28 C30 H30C 109.5 . . ?
H30A C30 H30C 109.5 . . ?
H30B C30 H30C 109.5 . . ?
C27 C31 C32 111.3(2) . . ?
C27 C31 C33 111.7(2) . . ?
C32 C31 C33 110.7(2) . . ?
C27 C31 H31 107.6 . . ?
C32 C31 H31 107.6 . . ?
C33 C31 H31 107.6 . . ?
C31 C32 H32A 109.5 . . ?
C31 C32 H32B 109.5 . . ?
H32A C32 H32B 109.5 . . ?
C31 C32 H32C 109.5 . . ?
H32A C32 H32C 109.5 . . ?
H32B C32 H32C 109.5 . . ?
C31 C33 H33A 109.5 . . ?
C31 C33 H33B 109.5 . . ?
H33A C33 H33B 109.5 . . ?
C31 C33 H33C 109.5 . . ?
H33A C33 H33C 109.5 . . ?
H33B C33 H33C 109.5 . . ?
C39 C34 C35 121.1(2) . . ?
C39 C34 N4 119.0(2) . . ?
C35 C34 N4 119.8(2) . . ?
C36 C35 C34 118.0(2) . . ?
C36 C35 C40 119.3(2) . . ?
C34 C35 C40 122.6(2) . . ?
C37 C36 C35 121.5(3) . . ?
C37 C36 H36 119.3 . . ?
C35 C36 H36 119.3 . . ?
C38 C37 C36 119.8(3) . . ?
C38 C37 H37 120.1 . . ?
C36 C37 H37 120.1 . . ?
C37 C38 C39 121.4(3) . . ?
C37 C38 H38 119.3 . . ?
C39 C38 H38 119.3 . . ?
C38 C39 C34 118.1(2) . . ?
C38 C39 C43 119.3(2) . . ?
C34 C39 C43 122.6(2) . . ?
C35 C40 C42 112.2(2) . . ?
C35 C40 C41 111.7(3) . . ?
C42 C40 C41 109.2(2) . . ?
C35 C40 H40 107.9 . . ?
C42 C40 H40 107.9 . . ?
C41 C40 H40 107.9 . . ?
C40 C41 H41A 109.5 . . ?
C40 C41 H41B 109.5 . . ?
H41A C41 H41B 109.5 . . ?
C40 C41 H41C 109.5 . . ?
H41A C41 H41C 109.5 . . ?
H41B C41 H41C 109.5 . . ?
C40 C42 H42A 109.5 . . ?
C40 C42 H42B 109.5 . . ?
H42A C42 H42B 109.5 . . ?
C40 C42 H42C 109.5 . . ?
H42A C42 H42C 109.5 . . ?
H42B C42 H42C 109.5 . . ?
C39 C43 C45 111.2(2) . . ?
C39 C43 C44 112.2(2) . . ?
C45 C43 C44 109.9(2) . . ?
C39 C43 H43 107.8 . . ?
C45 C43 H43 107.8 . . ?
C44 C43 H43 107.8 . . ?
C43 C44 H44A 109.5 . . ?
C43 C44 H44B 109.5 . . ?
H44A C44 H44B 109.5 . . ?
C43 C44 H44C 109.5 . . ?
H44A C44 H44C 109.5 . . ?
H44B C44 H44C 109.5 . . ?
C43 C45 H45A 109.5 . . ?
C43 C45 H45B 109.5 . . ?
H45A C45 H45B 109.5 . . ?
C43 C45 H45C 109.5 . . ?
H45A C45 H45C 109.5 . . ?
H45B C45 H45C 109.5 . . ?
C47 C46 H46A 109.5 . . ?
C47 C46 H46B 109.5 . . ?
H46A C46 H46B 109.5 . . ?
C47 C46 H46C 109.5 . . ?
H46A C46 H46C 109.5 . . ?
H46B C46 H46C 109.5 . . ?
N5 C47 C48 124.6(2) . . ?
N5 C47 C46 120.0(2) . . ?
C48 C47 C46 115.4(2) . . ?
C49 C48 C47 130.4(2) . . ?
C49 C48 H48 114.8 . . ?
C47 C48 H48 114.8 . . ?
N6 C49 C48 123.8(2) . . ?
N6 C49 C50 120.3(2) . . ?
C48 C49 C50 115.9(2) . . ?
C49 C50 H50A 109.5 . . ?
C49 C50 H50B 109.5 . . ?
H50A C50 H50B 109.5 . . ?
C49 C50 H50C 109.5 . . ?
H50A C50 H50C 109.5 . . ?
H50B C50 H50C 109.5 . . ?
C56 C51 C52 120.7(2) . . ?
C56 C51 N5 119.3(2) . . ?
C52 C51 N5 120.0(2) . . ?
C53 C52 C51 118.4(2) . . ?
C53 C52 C57 119.4(2) . . ?
C51 C52 C57 122.2(2) . . ?
C54 C53 C52 121.6(3) . . ?
C54 C53 H53 119.2 . . ?
C52 C53 H53 119.2 . . ?
C53 C54 C55 119.6(3) . . ?
C53 C54 H54 120.2 . . ?
C55 C54 H54 120.2 . . ?
C54 C55 C56 121.6(3) . . ?
C54 C55 H55 119.2 . . ?
C56 C55 H55 119.2 . . ?
C55 C56 C51 118.1(2) . . ?
C55 C56 C60 120.3(2) . . ?
C51 C56 C60 121.6(2) . . ?
C52 C57 C59 110.5(2) . . ?
C52 C57 C58 111.7(3) . . ?
C59 C57 C58 111.0(3) . . ?
C52 C57 H57 107.8 . . ?
C59 C57 H57 107.8 . . ?
C58 C57 H57 107.8 . . ?
C57 C58 H58A 109.5 . . ?
C57 C58 H58B 109.5 . . ?
H58A C58 H58B 109.5 . . ?
C57 C58 H58C 109.5 . . ?
H58A C58 H58C 109.5 . . ?
H58B C58 H58C 109.5 . . ?
C57 C59 H59A 109.5 . . ?
C57 C59 H59B 109.5 . . ?
H59A C59 H59B 109.5 . . ?
C57 C59 H59C 109.5 . . ?
H59A C59 H59C 109.5 . . ?
H59B C59 H59C 109.5 . . ?
C61 C60 C56 112.7(2) . . ?
C61 C60 C62 110.1(2) . . ?
C56 C60 C62 111.1(2) . . ?
C61 C60 H60 107.6 . . ?
C56 C60 H60 107.6 . . ?
C62 C60 H60 107.6 . . ?
C60 C61 H61A 109.5 . . ?
C60 C61 H61B 109.5 . . ?
H61A C61 H61B 109.5 . . ?
C60 C61 H61C 109.5 . . ?
H61A C61 H61C 109.5 . . ?
H61B C61 H61C 109.5 . . ?
C60 C62 H62A 109.5 . . ?
C60 C62 H62B 109.5 . . ?
H62A C62 H62B 109.5 . . ?
C60 C62 H62C 109.5 . . ?
H62A C62 H62C 109.5 . . ?
H62B C62 H62C 109.5 . . ?
C64 C63 C68 120.9(2) . . ?
C64 C63 N6 120.2(2) . . ?
C68 C63 N6 118.7(2) . . ?
C65 C64 C63 118.7(2) . . ?
C65 C64 C69 118.9(3) . . ?
C63 C64 C69 122.3(2) . . ?
C66 C65 C64 120.9(3) . . ?
C66 C65 H65 119.5 . . ?
C64 C65 H65 119.5 . . ?
C67 C66 C65 120.1(3) . . ?
C67 C66 H66 119.9 . . ?
C65 C66 H66 119.9 . . ?
C66 C67 C68 121.8(3) . . ?
C66 C67 H67 119.1 . . ?
C68 C67 H67 119.1 . . ?
C67 C68 C63 117.5(3) . . ?
C67 C68 C72 116.9(2) . . ?
C63 C68 C72 125.3(2) . . ?
C64 C69 C71 111.7(2) . . ?
C64 C69 C70 111.3(2) . . ?
C71 C69 C70 110.4(2) . . ?
C64 C69 H69 107.7 . . ?
C71 C69 H69 107.7 . . ?
C70 C69 H69 107.7 . . ?
C69 C70 H70A 109.5 . . ?
C69 C70 H70B 109.5 . . ?
H70A C70 H70B 109.5 . . ?
C69 C70 H70C 109.5 . . ?
H70A C70 H70C 109.5 . . ?
H70B C70 H70C 109.5 . . ?
C69 C71 H71A 109.5 . . ?
C69 C71 H71B 109.5 . . ?
H71A C71 H71B 109.5 . . ?
C69 C71 H71C 109.5 . . ?
H71A C71 H71C 109.5 . . ?
H71B C71 H71C 109.5 . . ?
C74 C72 C68 117.7(2) . . ?
C74 C72 C73 110.3(2) . . ?
C68 C72 C73 111.7(2) . . ?
C74 C72 H72 105.3 . . ?
C68 C72 H72 105.3 . . ?
C73 C72 H72 105.3 . . ?
C72 C73 H73A 109.5 . . ?
C72 C73 H73B 109.5 . . ?
H73A C73 H73B 109.5 . . ?
C72 C73 H73C 109.5 . . ?
H73A C73 H73C 109.5 . . ?
H73B C73 H73C 109.5 . . ?
C72 C74 H74A 109.5 . . ?
C72 C74 H74B 109.5 . . ?
H74A C74 H74B 109.5 . . ?
C72 C74 H74C 109.5 . . ?
H74A C74 H74C 109.5 . . ?
H74B C74 H74C 109.5 . . ?
C76 C75 C80 117.4(4) . . ?
C76 C75 C81 120.4(4) . . ?
C80 C75 C81 122.2(4) . . ?
C77 C76 C75 120.0(4) . . ?
C77 C76 H76 120.0 . . ?
C75 C76 H76 120.0 . . ?
C76 C77 C78 122.6(4) . . ?
C76 C77 H77 118.7 . . ?
C78 C77 H77 118.7 . . ?
C79 C78 C77 116.2(5) . . ?
C79 C78 H78 121.9 . . ?
C77 C78 H78 121.9 . . ?
C78 C79 C80 123.7(5) . . ?
C78 C79 H79 118.1 . . ?
C80 C79 H79 118.1 . . ?
C79 C80 C75 120.1(4) . . ?
C79 C80 H80 120.0 . . ?
C75 C80 H80 120.0 . . ?
C75 C81 H81A 109.5 . . ?
C75 C81 H81B 109.5 . . ?
H81A C81 H81B 109.5 . . ?
C75 C81 H81C 109.5 . . ?
H81A C81 H81C 109.5 . . ?
H81B C81 H81C 109.5 . . ?

loop_
_geom_bond_atom_site_label_1
_geom_bond_atom_site_label_2
_geom_bond_distance
_geom_bond_site_symmetry_2
_geom_bond_publ_flag
Mo1 C9 1.968(3) . ?
Mo1 C8 2.028(3) . ?
Mo1 C7 2.038(3) . ?
Mo1 C5 2.053(3) . ?
Mo1 C6 2.057(3) . ?
Mo1 C3 2.331(3) . ?
Mg1 O1 1.9737(19) . ?
Mg1 N3 2.042(2) . ?
Mg1 N4 2.047(2) . ?
Mg1 C10 2.226(3) . ?
O1 C1 1.248(3) . ?
N1 C10 1.363(3) . ?
N1 C14 1.388(3) . ?
N1 C16 1.461(3) . ?
C1 O2 1.258(3) . ?
C1 C2 1.546(3) . ?
Mg2 O3 1.9842(19) . ?
Mg2 O2 1.9882(18) . ?
Mg2 N6 2.022(2) . ?
Mg2 N5 2.029(2) . ?
N2 C10 1.355(3) . ?
N2 C13 1.386(3) . ?
N2 C11 1.466(3) . ?
C2 O3 1.273(3) . ?
C2 C3 1.384(3) . ?
N3 C18 1.334(3) . ?
N3 C22 1.440(3) . ?
C3 C4 1.325(4) . ?
O4 C4 1.157(3) . ?
N4 C20 1.332(3) . ?
N4 C34 1.441(3) . ?
O5 C5 1.139(3) . ?
N5 C47 1.330(3) . ?
N5 C51 1.444(3) . ?
O6 C6 1.140(3) . ?
N6 C49 1.332(3) . ?
N6 C63 1.447(3) . ?
O7 C7 1.140(4) . ?
O8 C8 1.150(3) . ?
O9 C9 1.161(3) . ?
C11 H11A 0.9800 . ?
C11 H11B 0.9800 . ?
C11 H11C 0.9800 . ?
C12 C13 1.488(4) . ?
C12 H12A 0.9800 . ?
C12 H12B 0.9800 . ?
C12 H12C 0.9800 . ?
C13 C14 1.356(4) . ?
C14 C15 1.482(4) . ?
C15 H15A 0.9800 . ?
C15 H15B 0.9800 . ?
C15 H15C 0.9800 . ?
C16 H16A 0.9800 . ?
C16 H16B 0.9800 . ?
C16 H16C 0.9800 . ?
C17 C18 1.515(3) . ?
C17 H17A 0.9800 . ?
C17 H17B 0.9800 . ?
C17 H17C 0.9800 . ?
C18 C19 1.397(4) . ?
C19 C20 1.409(3) . ?
C19 H19 0.9500 . ?
C20 C21 1.510(4) . ?
C21 H21A 0.9800 . ?
C21 H21B 0.9800 . ?
C21 H21C 0.9800 . ?
C22 C27 1.407(4) . ?
C22 C23 1.409(4) . ?
C23 C24 1.392(4) . ?
C23 C28 1.525(4) . ?
C24 C25 1.391(4) . ?
C24 H24 0.9500 . ?
C25 C26 1.374(4) . ?
C25 H25 0.9500 . ?
C26 C27 1.398(4) . ?
C26 H26 0.9500 . ?
C27 C31 1.515(4) . ?
C28 C29 1.534(4) . ?
C28 C30 1.540(4) . ?
C28 H28 1.0000 . ?
C29 H29A 0.9800 . ?
C29 H29B 0.9800 . ?
C29 H29C 0.9800 . ?
C30 H30A 0.9800 . ?
C30 H30B 0.9800 . ?
C30 H30C 0.9800 . ?
C31 C32 1.535(4) . ?
C31 C33 1.536(4) . ?
C31 H31 1.0000 . ?
C32 H32A 0.9800 . ?
C32 H32B 0.9800 . ?
C32 H32C 0.9800 . ?
C33 H33A 0.9800 . ?
C33 H33B 0.9800 . ?
C33 H33C 0.9800 . ?
C34 C39 1.409(4) . ?
C34 C35 1.409(4) . ?
C35 C36 1.393(4) . ?
C35 C40 1.524(4) . ?
C36 C37 1.381(4) . ?
C36 H36 0.9500 . ?
C37 C38 1.379(4) . ?
C37 H37 0.9500 . ?
C38 C39 1.394(4) . ?
C38 H38 0.9500 . ?
C39 C43 1.519(4) . ?
C40 C42 1.526(4) . ?
C40 C41 1.534(4) . ?
C40 H40 1.0000 . ?
C41 H41A 0.9800 . ?
C41 H41B 0.9800 . ?
C41 H41C 0.9800 . ?
C42 H42A 0.9800 . ?
C42 H42B 0.9800 . ?
C42 H42C 0.9800 . ?
C43 C45 1.528(4) . ?
C43 C44 1.534(4) . ?
C43 H43 1.0000 . ?
C44 H44A 0.9800 . ?
C44 H44B 0.9800 . ?
C44 H44C 0.9800 . ?
C45 H45A 0.9800 . ?
C45 H45B 0.9800 . ?
C45 H45C 0.9800 . ?
C46 C47 1.513(4) . ?
C46 H46A 0.9800 . ?
C46 H46B 0.9800 . ?
C46 H46C 0.9800 . ?
C47 C48 1.407(4) . ?
C48 C49 1.401(4) . ?
C48 H48 0.9500 . ?
C49 C50 1.516(3) . ?
C50 H50A 0.9800 . ?
C50 H50B 0.9800 . ?
C50 H50C 0.9800 . ?
C51 C56 1.407(4) . ?
C51 C52 1.415(4) . ?
C52 C53 1.387(4) . ?
C52 C57 1.520(4) . ?
C53 C54 1.379(4) . ?
C53 H53 0.9500 . ?
C54 C55 1.381(4) . ?
C54 H54 0.9500 . ?
C55 C56 1.396(4) . ?
C55 H55 0.9500 . ?
C56 C60 1.527(4) . ?
C57 C59 1.533(4) . ?
C57 C58 1.540(4) . ?
C57 H57 1.0000 . ?
C58 H58A 0.9800 . ?
C58 H58B 0.9800 . ?
C58 H58C 0.9800 . ?
C59 H59A 0.9800 . ?
C59 H59B 0.9800 . ?
C59 H59C 0.9800 . ?
C60 C61 1.521(4) . ?
C60 C62 1.534(4) . ?
C60 H60 1.0000 . ?
C61 H61A 0.9800 . ?
C61 H61B 0.9800 . ?
C61 H61C 0.9800 . ?
C62 H62A 0.9800 . ?
C62 H62B 0.9800 . ?
C62 H62C 0.9800 . ?
C63 C64 1.401(4) . ?
C63 C68 1.415(4) . ?
C64 C65 1.395(4) . ?
C64 C69 1.523(4) . ?
C65 C66 1.373(4) . ?
C65 H65 0.9500 . ?
C66 C67 1.372(4) . ?
C66 H66 0.9500 . ?
C67 C68 1.395(4) . ?
C67 H67 0.9500 . ?
C68 C72 1.524(4) . ?
C69 C71 1.524(4) . ?
C69 C70 1.535(4) . ?
C69 H69 1.0000 . ?
C70 H70A 0.9800 . ?
C70 H70B 0.9800 . ?
C70 H70C 0.9800 . ?
C71 H71A 0.9800 . ?
C71 H71B 0.9800 . ?
C71 H71C 0.9800 . ?
C72 C74 1.523(4) . ?
C72 C73 1.525(4) . ?
C72 H72 1.0000 . ?
C73 H73A 0.9800 . ?
C73 H73B 0.9800 . ?
C73 H73C 0.9800 . ?
C74 H74A 0.9800 . ?
C74 H74B 0.9800 . ?
C74 H74C 0.9800 . ?
C75 C76 1.399(5) . ?
C75 C80 1.407(6) . ?
C75 C81 1.442(6) . ?
C76 C77 1.360(5) . ?
C76 H76 0.9500 . ?
C77 C78 1.409(5) . ?
C77 H77 0.9500 . ?
C78 C79 1.344(6) . ?
C78 H78 0.9500 . ?
C79 C80 1.367(6) . ?
C79 H79 0.9500 . ?
C80 H80 0.9500 . ?
C81 H81A 0.9800 . ?
C81 H81B 0.9800 . ?
C81 H81C 0.9800 . ?
